data_4067741
loop_
_publ_author_name
'Miller, Kevin L.'
'Carver, Colin T.'
'Williams, Bryan N.'
'Diaconescu, Paula L.'

_publ_section_title
;
 Reactions of Imidazoles with Electrophilic Metal Alkyl Complexes
;
_journal_issue 10
_journal_name_full Organometallics
_journal_page_first 2272
_journal_paper_doi 10.1021/om901106d
_journal_volume 29
_journal_year 2010
_chemical_formula_moiety '2(C38 H53 Fe N6 Sc Si2), 2(C7 H8), C7'
_chemical_formula_sum 'C97 H122 Fe2 N12 Sc2 Si4'
_chemical_formula_weight 1770.05
_chemical_name_systematic
; 
 ? 
;
_space_group_IT_number 2
_symmetry_cell_setting triclinic
_symmetry_space_group_name_Hall '-P 1'
_symmetry_space_group_name_H-M 'P -1'
_atom_sites_solution_hydrogens geom
_atom_sites_solution_primary direct
_atom_sites_solution_secondary difmap
_audit_creation_method SHELXL-97
_cell_angle_alpha 90.4750(10)
_cell_angle_beta 90.7280(10)
_cell_angle_gamma 103.7820(10)
_cell_formula_units_Z 1
_cell_length_a 12.4814(7)
_cell_length_b 13.6985(8)
_cell_length_c 14.3011(9)
_cell_measurement_reflns_used 9337
_cell_measurement_temperature 100(2)
_cell_measurement_theta_max 30.18
_cell_measurement_theta_min 4.01
_cell_volume 2374.4(2)
_computing_data_collection
'Bruker APEX11'_computing_cell_refinement        'Bruker APEX11'_computing_data_reduction         'Bruker SAINT'_computing_structure_solution     'SHELXS-97 (Sheldrick, 1990)'_computing_structure_refinement   'SHELXL-97 (Sheldrick, 1997)'_computing_molecular_graphics     'Bruker SHELXTL'_computing_publication_material   'Bruker SHELXTL'
_diffrn_ambient_temperature 100(2)
_diffrn_measured_fraction_theta_full 0.990
_diffrn_measured_fraction_theta_max 0.919
_diffrn_measurement_device_type 'CCD area detector'
_diffrn_measurement_method 'phi and omega scans'
_diffrn_radiation_monochromator graphite
_diffrn_radiation_source 'fine-focus sealed tube'
_diffrn_radiation_type MoK\a
_diffrn_radiation_wavelength 0.71073
_diffrn_reflns_av_R_equivalents 0.0192
_diffrn_reflns_av_sigmaI/netI 0.0346
_diffrn_reflns_limit_h_max 17
_diffrn_reflns_limit_h_min -17
_diffrn_reflns_limit_k_max 19
_diffrn_reflns_limit_k_min -18
_diffrn_reflns_limit_l_max 20
_diffrn_reflns_limit_l_min -20
_diffrn_reflns_number 23520
_diffrn_reflns_theta_full 25.00
_diffrn_reflns_theta_max 30.31
_diffrn_reflns_theta_min 3.83
_exptl_absorpt_coefficient_mu 0.538
_exptl_absorpt_correction_T_max 0.9482
_exptl_absorpt_correction_T_min 0.9001
_exptl_absorpt_correction_type multi-scan
_exptl_absorpt_process_details 'Sadabs (Bruker)'
_exptl_crystal_colour 'dark yellow'
_exptl_crystal_density_diffrn 1.238
_exptl_crystal_density_method 'not measured'
_exptl_crystal_description block
_exptl_crystal_F_000 938
_exptl_crystal_size_max 0.20
_exptl_crystal_size_mid 0.18
_exptl_crystal_size_min 0.10
_refine_diff_density_max 0.537
_refine_diff_density_min -0.339
_refine_diff_density_rms 0.060
_refine_ls_extinction_method none
_refine_ls_goodness_of_fit_ref 1.026
_refine_ls_hydrogen_treatment constr
_refine_ls_matrix_type full
_refine_ls_number_parameters 543
_refine_ls_number_reflns 13088
_refine_ls_number_restraints 0
_refine_ls_restrained_S_all 1.026
_refine_ls_R_factor_all 0.0461
_refine_ls_R_factor_gt 0.0359
_refine_ls_shift/su_max 0.002
_refine_ls_shift/su_mean 0.000
_refine_ls_structure_factor_coef Fsqd
_refine_ls_weighting_details 'calc w=1/[\s^2^(Fo^2^)+(0.0481P)^2^+0.8173P] where P=(Fo^2^+2Fc^2^)/3'
_refine_ls_weighting_scheme calc
_refine_ls_wR_factor_gt 0.0892
_refine_ls_wR_factor_ref 0.0953
_reflns_number_gt 10892
_reflns_number_total 13088
_reflns_threshold_expression >2sigma(I)
_cod_data_source_file om901106d_si_003.cif
_cod_data_source_block 2Sc-mbi
_cod_database_code 4067741

loop_
_symmetry_equiv_pos_as_xyz
'x, y, z'
'-x, -y, -z'

loop_
_atom_site_label
_atom_site_type_symbol
_atom_site_fract_x
_atom_site_fract_y
_atom_site_fract_z
_atom_site_U_iso_or_equiv
_atom_site_adp_type
_atom_site_occupancy
_atom_site_symmetry_multiplicity
_atom_site_calc_flag
_atom_site_refinement_flags
Fe1 Fe 0.730295(16) 0.036702(14) 0.465689(13) 0.01250(5) Uani 1 1 d .
Sc1 Sc 0.76104(2) 0.100855(19) 0.684670(18) 0.01340(6) Uani 1 1 d .
Si1 Si 0.74128(3) -0.15467(3) 0.73613(3) 0.01456(8) Uani 1 1 d .
Si2 Si 0.74611(3) 0.34424(3) 0.62897(3) 0.01602(8) Uani 1 1 d .
N2 N 0.74282(10) 0.22097(9) 0.60293(8) 0.0152(2) Uani 1 1 d .
N5 N 0.94539(10) 0.17055(9) 0.70081(8) 0.0172(2) Uani 1 1 d .
N1 N 0.76515(10) -0.04908(9) 0.66797(8) 0.0140(2) Uani 1 1 d .
N4 N 0.55289(11) 0.09410(10) 0.85678(9) 0.0220(3) Uani 1 1 d .
N6 N 1.10942(10) 0.27062(9) 0.66670(8) 0.0165(2) Uani 1 1 d .
N3 N 0.73142(10) 0.12576(9) 0.82925(9) 0.0185(2) Uani 1 1 d .
C3 C 0.60636(14) 0.12868(12) 0.94088(11) 0.0237(3) Uani 1 1 d .
C11 C 1.12401(12) 0.22629(11) 0.75102(10) 0.0169(3) Uani 1 1 d .
C16 C 1.02100(12) 0.16386(11) 0.77203(10) 0.0172(3) Uani 1 1 d .
C9 C 1.00287(12) 0.23470(11) 0.64077(10) 0.0173(3) Uani 1 1 d .
H9A H 0.9720 0.2537 0.5847 0.021 Uiso 1 1 calc R
C12 C 1.21644(13) 0.23584(13) 0.80956(11) 0.0229(3) Uani 1 1 d .
H12A H 1.2860 0.2780 0.7945 0.028 Uiso 1 1 calc R
C10 C 1.19282(13) 0.34313(12) 0.61623(11) 0.0226(3) Uani 1 1 d .
H10A H 1.1601 0.3621 0.5585 0.034 Uiso 1 1 calc R
H10B H 1.2542 0.3129 0.6008 0.034 Uiso 1 1 calc R
H10C H 1.2201 0.4031 0.6555 0.034 Uiso 1 1 calc R
C15 C 1.00671(13) 0.10888(12) 0.85442(11) 0.0229(3) Uani 1 1 d .
H15A H 0.9372 0.0668 0.8698 0.027 Uiso 1 1 calc R
C8 C 0.71980(14) 0.14910(11) 0.92280(11) 0.0218(3) Uani 1 1 d .
C13 C 1.20073(14) 0.18020(14) 0.89077(11) 0.0278(3) Uani 1 1 d .
H13A H 1.2613 0.1842 0.9327 0.033 Uiso 1 1 calc R
C2 C 0.43451(14) 0.07569(15) 0.84034(13) 0.0313(4) Uani 1 1 d .
H2A H 0.4168 0.0513 0.7761 0.047 Uiso 1 1 calc R
H2B H 0.4109 0.1383 0.8497 0.047 Uiso 1 1 calc R
H2C H 0.3960 0.0251 0.8842 0.047 Uiso 1 1 calc R
C1 C 0.62997(12) 0.09346(11) 0.78970(10) 0.0189(3) Uani 1 1 d .
C7 C 0.79642(15) 0.18855(13) 0.99344(12) 0.0293(4) Uani 1 1 d .
H7A H 0.8734 0.2027 0.9824 0.035 Uiso 1 1 calc R
C14 C 1.09770(14) 0.11802(13) 0.91296(11) 0.0277(3) Uani 1 1 d .
H14A H 1.0903 0.0814 0.9696 0.033 Uiso 1 1 calc R
C6 C 0.75626(18) 0.20642(14) 1.08054(12) 0.0358(4) Uani 1 1 d .
H6A H 0.8068 0.2344 1.1294 0.043 Uiso 1 1 calc R
C5 C 0.64344(18) 0.18422(15) 1.09764(13) 0.0381(4) Uani 1 1 d .
H5A H 0.6189 0.1965 1.1583 0.046 Uiso 1 1 calc R
C4 C 0.56627(17) 0.14481(15) 1.02880(12) 0.0339(4) Uani 1 1 d .
H4A H 0.4894 0.1294 1.0408 0.041 Uiso 1 1 calc R
C21 C 0.86256(11) -0.01520(10) 0.51365(10) 0.0152(3) Uani 1 1 d .
H21A H 0.9344 0.0277 0.5372 0.018 Uiso 1 1 calc R
C19 C 0.72589(12) -0.10395(11) 0.41504(10) 0.0175(3) Uani 1 1 d .
H19A H 0.6851 -0.1354 0.3575 0.021 Uiso 1 1 calc R
C18 C 0.68339(11) -0.11107(10) 0.50733(10) 0.0152(3) Uani 1 1 d .
H18A H 0.6073 -0.1474 0.5255 0.018 Uiso 1 1 calc R
C22 C 0.71333(11) 0.17767(10) 0.51449(10) 0.0148(3) Uani 1 1 d .
C26 C 0.78135(12) 0.18612(11) 0.43282(10) 0.0184(3) Uani 1 1 d .
H26A H 0.8597 0.2253 0.4289 0.022 Uiso 1 1 calc R
C17 C 0.76920(11) -0.05869(10) 0.57033(9) 0.0131(2) Uani 1 1 d .
C25 C 0.71744(13) 0.13035(11) 0.35811(10) 0.0206(3) Uani 1 1 d .
H25A H 0.7430 0.1245 0.2928 0.025 Uiso 1 1 calc R
C23 C 0.60853(12) 0.11231(10) 0.48871(10) 0.0167(3) Uani 1 1 d .
H23A H 0.5445 0.0902 0.5312 0.020 Uiso 1 1 calc R
C24 C 0.61070(13) 0.08484(11) 0.39261(10) 0.0200(3) Uani 1 1 d .
H24A H 0.5484 0.0414 0.3558 0.024 Uiso 1 1 calc R
C20 C 0.83643(12) -0.04435(11) 0.41853(10) 0.0181(3) Uani 1 1 d .
H20A H 0.8870 -0.0272 0.3643 0.022 Uiso 1 1 calc R
C29 C 0.86096(12) -0.21954(11) 0.73009(11) 0.0198(3) Uani 1 1 d .
C35 C 0.60435(12) 0.37303(11) 0.61608(11) 0.0196(3) Uani 1 1 d .
C27 C 0.61003(13) -0.24924(12) 0.70387(11) 0.0233(3) Uani 1 1 d .
H27A H 0.5478 -0.2171 0.7066 0.035 Uiso 1 1 calc R
H27B H 0.5983 -0.3051 0.7479 0.035 Uiso 1 1 calc R
H27C H 0.6156 -0.2747 0.6403 0.035 Uiso 1 1 calc R
C38 C 0.52004(13) 0.29595(13) 0.67136(13) 0.0269(3) Uani 1 1 d .
H38A H 0.4471 0.3104 0.6648 0.040 Uiso 1 1 calc R
H38B H 0.5421 0.3000 0.7376 0.040 Uiso 1 1 calc R
H38C H 0.5170 0.2282 0.6471 0.040 Uiso 1 1 calc R
C28 C 0.72536(13) -0.11769(12) 0.86054(10) 0.0225(3) Uani 1 1 d .
H28A H 0.6643 -0.0843 0.8646 0.034 Uiso 1 1 calc R
H28B H 0.7937 -0.0715 0.8827 0.034 Uiso 1 1 calc R
H28C H 0.7098 -0.1778 0.8995 0.034 Uiso 1 1 calc R
C34 C 0.79574(14) 0.36848(12) 0.75293(12) 0.0251(3) Uani 1 1 d .
H34A H 0.8686 0.3540 0.7598 0.038 Uiso 1 1 calc R
H34B H 0.7438 0.3251 0.7945 0.038 Uiso 1 1 calc R
H34C H 0.8008 0.4390 0.7694 0.038 Uiso 1 1 calc R
C30 C 0.87249(15) -0.25645(13) 0.62986(12) 0.0296(4) Uani 1 1 d .
H30A H 0.9340 -0.2895 0.6276 0.044 Uiso 1 1 calc R
H30B H 0.8868 -0.1991 0.5875 0.044 Uiso 1 1 calc R
H30C H 0.8041 -0.3044 0.6105 0.044 Uiso 1 1 calc R
C33 C 0.84510(14) 0.43403(12) 0.55345(13) 0.0274(3) Uani 1 1 d .
H33A H 0.9186 0.4207 0.5592 0.041 Uiso 1 1 calc R
H33B H 0.8485 0.5032 0.5737 0.041 Uiso 1 1 calc R
H33C H 0.8198 0.4250 0.4881 0.041 Uiso 1 1 calc R
C36 C 0.56745(14) 0.36760(13) 0.51284(12) 0.0276(3) Uani 1 1 d .
H36A H 0.4945 0.3823 0.5078 0.041 Uiso 1 1 calc R
H36B H 0.5637 0.3000 0.4878 0.041 Uiso 1 1 calc R
H36C H 0.6206 0.4170 0.4771 0.041 Uiso 1 1 calc R
C37 C 0.60576(15) 0.47850(12) 0.65399(13) 0.0290(4) Uani 1 1 d .
H37A H 0.5321 0.4913 0.6466 0.044 Uiso 1 1 calc R
H37B H 0.6591 0.5287 0.6192 0.044 Uiso 1 1 calc R
H37C H 0.6269 0.4829 0.7204 0.044 Uiso 1 1 calc R
C31 C 0.84134(15) -0.31056(13) 0.79535(13) 0.0290(4) Uani 1 1 d .
H31A H 0.9034 -0.3427 0.7913 0.044 Uiso 1 1 calc R
H31B H 0.7730 -0.3589 0.7765 0.044 Uiso 1 1 calc R
H31C H 0.8351 -0.2881 0.8599 0.044 Uiso 1 1 calc R
C32 C 0.96888(14) -0.14542(14) 0.76018(15) 0.0328(4) Uani 1 1 d .
H32A H 1.0299 -0.1790 0.7570 0.049 Uiso 1 1 calc R
H32B H 0.9624 -0.1224 0.8245 0.049 Uiso 1 1 calc R
H32C H 0.9832 -0.0876 0.7183 0.049 Uiso 1 1 calc R
C100 C 1.15046(16) 0.48245(13) 0.85714(13) 0.0323(4) Uani 1 1 d .
C102 C 1.31805(16) 0.56395(14) 0.77869(15) 0.0374(4) Uani 1 1 d .
H10D H 1.3958 0.5753 0.7731 0.045 Uiso 1 1 calc R
C104 C 1.14728(18) 0.59335(14) 0.72740(14) 0.0374(4) Uani 1 1 d .
H10E H 1.1063 0.6250 0.6859 0.045 Uiso 1 1 calc R
C105 C 1.09293(16) 0.52971(14) 0.79588(14) 0.0351(4) Uani 1 1 d .
H10F H 1.0151 0.5184 0.8008 0.042 Uiso 1 1 calc R
C103 C 1.25964(17) 0.61091(14) 0.71913(14) 0.0362(4) Uani 1 1 d .
H10G H 1.2967 0.6551 0.6727 0.043 Uiso 1 1 calc R
C101 C 1.26406(17) 0.50007(15) 0.84695(14) 0.0362(4) Uani 1 1 d .
H10I H 1.3054 0.4678 0.8874 0.043 Uiso 1 1 calc R
C106 C 1.0906(2) 0.41469(17) 0.93231(17) 0.0549(6) Uani 1 1 d .
H10J H 1.0115 0.4119 0.9280 0.082 Uiso 1 1 calc R
H10K H 1.1192 0.4412 0.9939 0.082 Uiso 1 1 calc R
H10L H 1.1023 0.3469 0.9238 0.082 Uiso 1 1 calc R
C111 C 0.4669(5) 0.5386(3) 0.0233(3) 0.0509(12) Uani 0.50 1 d P
C107 C 0.5121(4) 0.6304(3) -0.0172(3) 0.0437(10) Uani 0.50 1 d P
C108 C 0.4196(3) 0.6111(2) 0.0515(2) 0.0778(9) Uani 1 1 d .
C109 C 0.3901(4) 0.5074(4) 0.0749(3) 0.0565(13) Uani 0.50 1 d P
C110 C 0.4388(2) 0.43724(18) 0.04584(16) 0.0510(6) Uani 1 1 d .

loop_
_atom_site_aniso_label
_atom_site_aniso_U_11
_atom_site_aniso_U_22
_atom_site_aniso_U_33
_atom_site_aniso_U_23
_atom_site_aniso_U_13
_atom_site_aniso_U_12
Fe1 0.01220(10) 0.01305(9) 0.01262(9) 0.00088(7) -0.00003(7) 0.00371(7)
Sc1 0.01322(12) 0.01385(12) 0.01367(12) 0.00048(9) 0.00010(9) 0.00429(9)
Si1 0.01431(18) 0.01507(18) 0.01437(18) 0.00283(14) 0.00094(14) 0.00350(14)
Si2 0.01596(19) 0.01241(17) 0.01941(19) -0.00058(14) -0.00305(14) 0.00304(14)
N2 0.0150(5) 0.0141(5) 0.0169(6) -0.0010(4) -0.0032(4) 0.0046(4)
N5 0.0161(6) 0.0189(6) 0.0167(6) -0.0002(5) -0.0027(4) 0.0046(4)
N1 0.0150(5) 0.0147(5) 0.0126(5) 0.0014(4) 0.0004(4) 0.0043(4)
N4 0.0208(6) 0.0248(7) 0.0221(6) 0.0008(5) 0.0053(5) 0.0084(5)
N6 0.0158(6) 0.0179(6) 0.0162(6) 0.0000(4) -0.0005(4) 0.0047(4)
N3 0.0204(6) 0.0188(6) 0.0170(6) 0.0001(5) 0.0016(5) 0.0060(5)
C3 0.0292(8) 0.0215(7) 0.0221(7) 0.0011(6) 0.0057(6) 0.0089(6)
C11 0.0167(7) 0.0193(7) 0.0158(6) -0.0014(5) -0.0001(5) 0.0069(5)
C16 0.0171(7) 0.0176(6) 0.0177(7) -0.0022(5) -0.0023(5) 0.0059(5)
C9 0.0174(7) 0.0181(7) 0.0175(6) -0.0005(5) -0.0021(5) 0.0062(5)
C12 0.0161(7) 0.0320(8) 0.0214(7) -0.0029(6) -0.0018(6) 0.0074(6)
C10 0.0193(7) 0.0243(7) 0.0221(7) 0.0035(6) 0.0018(6) 0.0009(6)
C15 0.0220(8) 0.0249(8) 0.0222(7) 0.0041(6) 0.0004(6) 0.0065(6)
C8 0.0305(8) 0.0187(7) 0.0172(7) 0.0002(5) 0.0033(6) 0.0077(6)
C13 0.0225(8) 0.0444(10) 0.0193(7) 0.0008(7) -0.0056(6) 0.0138(7)
C2 0.0203(8) 0.0419(10) 0.0335(9) 0.0035(8) 0.0073(7) 0.0108(7)
C1 0.0208(7) 0.0170(7) 0.0209(7) 0.0020(5) 0.0043(5) 0.0079(5)
C7 0.0344(9) 0.0295(9) 0.0231(8) -0.0033(7) -0.0002(7) 0.0056(7)
C14 0.0289(9) 0.0366(9) 0.0200(7) 0.0074(7) -0.0020(6) 0.0124(7)
C6 0.0511(12) 0.0354(10) 0.0197(8) -0.0070(7) -0.0018(8) 0.0083(8)
C5 0.0564(13) 0.0394(10) 0.0200(8) -0.0040(7) 0.0098(8) 0.0140(9)
C4 0.0397(10) 0.0377(10) 0.0264(9) 0.0009(7) 0.0138(7) 0.0126(8)
C21 0.0119(6) 0.0172(6) 0.0174(6) 0.0000(5) 0.0007(5) 0.0053(5)
C19 0.0215(7) 0.0167(6) 0.0155(6) -0.0015(5) -0.0023(5) 0.0071(5)
C18 0.0140(6) 0.0138(6) 0.0180(6) 0.0009(5) -0.0017(5) 0.0040(5)
C22 0.0153(6) 0.0126(6) 0.0169(6) 0.0016(5) -0.0014(5) 0.0044(5)
C26 0.0208(7) 0.0163(6) 0.0176(7) 0.0030(5) 0.0006(5) 0.0036(5)
C17 0.0123(6) 0.0132(6) 0.0152(6) 0.0012(5) 0.0002(5) 0.0056(5)
C25 0.0280(8) 0.0194(7) 0.0154(7) 0.0031(5) -0.0013(6) 0.0076(6)
C23 0.0145(6) 0.0153(6) 0.0211(7) -0.0009(5) -0.0029(5) 0.0053(5)
C24 0.0223(7) 0.0185(7) 0.0206(7) -0.0008(5) -0.0078(6) 0.0083(5)
C20 0.0186(7) 0.0211(7) 0.0165(7) 0.0005(5) 0.0035(5) 0.0086(5)
C29 0.0190(7) 0.0182(7) 0.0236(7) 0.0047(6) 0.0014(6) 0.0070(5)
C35 0.0199(7) 0.0164(7) 0.0239(7) -0.0018(5) -0.0050(6) 0.0073(5)
C27 0.0204(7) 0.0212(7) 0.0262(8) 0.0060(6) -0.0021(6) 0.0008(6)
C38 0.0185(7) 0.0257(8) 0.0378(9) -0.0002(7) 0.0010(6) 0.0077(6)
C28 0.0270(8) 0.0236(7) 0.0166(7) 0.0040(6) 0.0043(6) 0.0049(6)
C34 0.0284(8) 0.0196(7) 0.0280(8) -0.0065(6) -0.0103(6) 0.0077(6)
C30 0.0363(9) 0.0296(9) 0.0290(8) 0.0045(7) 0.0085(7) 0.0194(7)
C33 0.0269(8) 0.0179(7) 0.0355(9) 0.0034(6) 0.0031(7) 0.0014(6)
C36 0.0303(9) 0.0271(8) 0.0285(8) -0.0029(7) -0.0118(7) 0.0136(7)
C37 0.0303(9) 0.0207(8) 0.0388(10) -0.0074(7) -0.0067(7) 0.0121(6)
C31 0.0323(9) 0.0251(8) 0.0328(9) 0.0099(7) 0.0005(7) 0.0126(7)
C32 0.0169(8) 0.0296(9) 0.0527(11) 0.0015(8) -0.0017(7) 0.0074(6)
C100 0.0434(11) 0.0248(8) 0.0303(9) -0.0005(7) 0.0047(8) 0.0113(7)
C102 0.0277(9) 0.0335(10) 0.0482(11) -0.0131(8) 0.0013(8) 0.0025(7)
C104 0.0478(12) 0.0313(9) 0.0355(10) 0.0018(8) -0.0050(8) 0.0143(8)
C105 0.0292(9) 0.0293(9) 0.0481(11) -0.0022(8) 0.0008(8) 0.0098(7)
C103 0.0497(12) 0.0239(8) 0.0328(9) -0.0024(7) 0.0079(8) 0.0039(8)
C101 0.0393(10) 0.0357(10) 0.0362(10) -0.0061(8) -0.0105(8) 0.0150(8)
C106 0.0791(18) 0.0424(12) 0.0486(13) 0.0127(10) 0.0270(12) 0.0236(12)
C111 0.094(4) 0.045(2) 0.0242(19) -0.0013(17) -0.012(2) 0.037(2)
C107 0.038(2) 0.045(2) 0.047(2) 0.0047(19) 0.0001(18) 0.0085(18)
C108 0.114(3) 0.071(2) 0.0551(17) 0.0019(14) -0.0153(17) 0.0357(19)
C109 0.063(3) 0.073(3) 0.025(2) -0.002(2) 0.004(2) -0.002(3)
C110 0.0687(16) 0.0422(12) 0.0392(12) 0.0128(10) -0.0101(11) 0.0074(11)

loop_
_atom_type_symbol
_atom_type_description
_atom_type_scat_dispersion_real
_atom_type_scat_dispersion_imag
_atom_type_scat_source
C C 0.0033 0.0016 'International Tables Vol C Tables 4.2.6.8 and 6.1.1.4'
H H 0.0000 0.0000 'International Tables Vol C Tables 4.2.6.8 and 6.1.1.4'
N N 0.0061 0.0033 'International Tables Vol C Tables 4.2.6.8 and 6.1.1.4'
Si Si 0.0817 0.0704 'International Tables Vol C Tables 4.2.6.8 and 6.1.1.4'
Sc Sc 0.2519 0.3716 'International Tables Vol C Tables 4.2.6.8 and 6.1.1.4'
Fe Fe 0.3463 0.8444 'International Tables Vol C Tables 4.2.6.8 and 6.1.1.4'

loop_
_geom_angle_atom_site_label_1
_geom_angle_atom_site_label_2
_geom_angle_atom_site_label_3
_geom_angle
_geom_angle_site_symmetry_1
_geom_angle_site_symmetry_3
C20 Fe1 C25 104.33(6) . .
C20 Fe1 C19 40.93(6) . .
C25 Fe1 C19 110.01(6) . .
C20 Fe1 C24 128.68(6) . .
C25 Fe1 C24 40.82(6) . .
C19 Fe1 C24 105.76(6) . .
C20 Fe1 C26 112.00(6) . .
C25 Fe1 C26 40.79(6) . .
C19 Fe1 C26 142.12(6) . .
C24 Fe1 C26 68.57(6) . .
C20 Fe1 C21 40.74(6) . .
C25 Fe1 C21 130.83(6) . .
C19 Fe1 C21 68.31(6) . .
C24 Fe1 C21 168.77(6) . .
C26 Fe1 C21 109.80(6) . .
C20 Fe1 C23 169.04(6) . .
C25 Fe1 C23 68.36(6) . .
C19 Fe1 C23 132.40(6) . .
C24 Fe1 C23 40.55(6) . .
C26 Fe1 C23 68.27(6) . .
C21 Fe1 C23 150.18(6) . .
C20 Fe1 C18 68.62(6) . .
C25 Fe1 C18 142.93(6) . .
C19 Fe1 C18 40.60(5) . .
C24 Fe1 C18 114.13(6) . .
C26 Fe1 C18 176.26(6) . .
C21 Fe1 C18 68.09(5) . .
C23 Fe1 C18 111.87(6) . .
C20 Fe1 C22 145.95(6) . .
C25 Fe1 C22 68.28(6) . .
C19 Fe1 C22 172.79(6) . .
C24 Fe1 C22 68.19(6) . .
C26 Fe1 C22 40.53(5) . .
C21 Fe1 C22 118.33(5) . .
C23 Fe1 C22 40.40(5) . .
C18 Fe1 C22 137.27(5) . .
C20 Fe1 C17 68.12(5) . .
C25 Fe1 C17 171.04(6) . .
C19 Fe1 C17 67.82(5) . .
C24 Fe1 C17 147.79(6) . .
C26 Fe1 C17 136.24(6) . .
C21 Fe1 C17 40.24(5) . .
C23 Fe1 C17 119.82(5) . .
C18 Fe1 C17 40.21(5) . .
C22 Fe1 C17 114.99(5) . .
C20 Fe1 Sc1 114.82(4) . .
C25 Fe1 Sc1 125.57(4) . .
C19 Fe1 Sc1 124.39(4) . .
C24 Fe1 Sc1 116.49(4) . .
C26 Fe1 Sc1 88.47(4) . .
C21 Fe1 Sc1 74.16(4) . .
C23 Fe1 Sc1 76.03(4) . .
C18 Fe1 Sc1 87.96(4) . .
C22 Fe1 Sc1 57.96(4) . .
C17 Fe1 Sc1 57.03(4) . .
N1 Sc1 N2 138.92(5) . .
N1 Sc1 N3 107.84(5) . .
N2 Sc1 N3 111.47(5) . .
N1 Sc1 C1 102.70(5) . .
N2 Sc1 C1 101.95(5) . .
N3 Sc1 C1 36.06(5) . .
N1 Sc1 N5 99.36(5) . .
N2 Sc1 N5 90.38(5) . .
N3 Sc1 N5 92.66(5) . .
C1 Sc1 N5 128.32(5) . .
N1 Sc1 C17 30.06(4) . .
N2 Sc1 C17 109.12(4) . .
N3 Sc1 C17 137.52(4) . .
C1 Sc1 C17 122.41(5) . .
N5 Sc1 C17 99.12(4) . .
N1 Sc1 C22 109.82(4) . .
N2 Sc1 C22 29.33(4) . .
N3 Sc1 C22 136.60(4) . .
C1 Sc1 C22 113.42(5) . .
N5 Sc1 C22 101.67(4) . .
C17 Sc1 C22 80.57(4) . .
N1 Sc1 Fe1 70.00(3) . .
N2 Sc1 Fe1 68.91(3) . .
N3 Sc1 Fe1 163.57(4) . .
C1 Sc1 Fe1 127.61(4) . .
N5 Sc1 Fe1 103.77(3) . .
C17 Sc1 Fe1 40.49(3) . .
C22 Sc1 Fe1 40.09(3) . .
N1 Si1 C28 109.13(6) . .
N1 Si1 C27 113.31(6) . .
C28 Si1 C27 105.80(7) . .
N1 Si1 C29 111.29(6) . .
C28 Si1 C29 108.61(7) . .
C27 Si1 C29 108.46(7) . .
N2 Si2 C34 107.47(7) . .
N2 Si2 C33 112.24(7) . .
C34 Si2 C33 107.44(8) . .
N2 Si2 C35 112.27(6) . .
C34 Si2 C35 109.18(7) . .
C33 Si2 C35 108.10(7) . .
C22 N2 Si2 123.09(9) . .
C22 N2 Sc1 103.92(8) . .
Si2 N2 Sc1 132.69(7) . .
C9 N5 C16 104.62(12) . .
C9 N5 Sc1 123.71(10) . .
C16 N5 Sc1 131.57(10) . .
C17 N1 Si1 119.79(9) . .
C17 N1 Sc1 102.06(8) . .
Si1 N1 Sc1 136.83(7) . .
C1 N4 C3 109.19(13) . .
C1 N4 C2 125.51(14) . .
C3 N4 C2 124.76(13) . .
C9 N6 C11 106.72(12) . .
C9 N6 C10 126.66(12) . .
C11 N6 C10 126.61(12) . .
C1 N3 C8 108.81(12) . .
C1 N3 Sc1 75.04(8) . .
C8 N3 Sc1 175.08(11) . .
N4 C3 C4 131.84(16) . .
N4 C3 C8 106.08(13) . .
C4 C3 C8 122.07(16) . .
N6 C11 C12 131.66(14) . .
N6 C11 C16 105.78(12) . .
C12 C11 C16 122.56(14) . .
C15 C16 N5 130.34(14) . .
C15 C16 C11 120.46(13) . .
N5 C16 C11 109.20(13) . .
N5 C9 N6 113.68(13) . .
N5 C9 H9A 123.2 . .
N6 C9 H9A 123.2 . .
C13 C12 C11 116.11(15) . .
C13 C12 H12A 121.9 . .
C11 C12 H12A 121.9 . .
N6 C10 H10A 109.5 . .
N6 C10 H10B 109.5 . .
H10A C10 H10B 109.5 . .
N6 C10 H10C 109.5 . .
H10A C10 H10C 109.5 . .
H10B C10 H10C 109.5 . .
C14 C15 C16 117.41(15) . .
C14 C15 H15A 121.3 . .
C16 C15 H15A 121.3 . .
N3 C8 C7 132.41(15) . .
N3 C8 C3 107.50(14) . .
C7 C8 C3 120.07(15) . .
C12 C13 C14 121.86(15) . .
C12 C13 H13A 119.1 . .
C14 C13 H13A 119.1 . .
N4 C2 H2A 109.5 . .
N4 C2 H2B 109.5 . .
H2A C2 H2B 109.5 . .
N4 C2 H2C 109.5 . .
H2A C2 H2C 109.5 . .
H2B C2 H2C 109.5 . .
N3 C1 N4 108.42(13) . .
N3 C1 Sc1 68.90(8) . .
N4 C1 Sc1 176.57(12) . .
C6 C7 C8 117.77(17) . .
C6 C7 H7A 121.1 . .
C8 C7 H7A 121.1 . .
C15 C14 C13 121.60(15) . .
C15 C14 H14A 119.2 . .
C13 C14 H14A 119.2 . .
C7 C6 C5 121.38(17) . .
C7 C6 H6A 119.3 . .
C5 C6 H6A 119.3 . .
C4 C5 C6 121.76(16) . .
C4 C5 H5A 119.1 . .
C6 C5 H5A 119.1 . .
C5 C4 C3 116.94(17) . .
C5 C4 H4A 121.5 . .
C3 C4 H4A 121.5 . .
C20 C21 C17 108.84(12) . .
C20 C21 Fe1 68.84(8) . .
C17 C21 Fe1 72.20(7) . .
C20 C21 H21A 125.6 . .
C17 C21 H21A 125.6 . .
Fe1 C21 H21A 125.6 . .
C18 C19 C20 108.43(12) . .
C18 C19 Fe1 70.56(8) . .
C20 C19 Fe1 69.43(8) . .
C18 C19 H19A 125.8 . .
C20 C19 H19A 125.8 . .
Fe1 C19 H19A 125.8 . .
C19 C18 C17 108.41(12) . .
C19 C18 Fe1 68.84(8) . .
C17 C18 Fe1 72.04(8) . .
C19 C18 H18A 125.8 . .
C17 C18 H18A 125.8 . .
Fe1 C18 H18A 125.8 . .
N2 C22 C23 125.91(13) . .
N2 C22 C26 127.55(13) . .
C23 C22 C26 106.51(12) . .
N2 C22 Fe1 127.32(9) . .
C23 C22 Fe1 68.10(8) . .
C26 C22 Fe1 67.78(8) . .
N2 C22 Sc1 46.74(6) . .
C23 C22 Sc1 102.69(9) . .
C26 C22 Sc1 124.99(9) . .
Fe1 C22 Sc1 81.95(4) . .
C25 C26 C22 108.48(13) . .
C25 C26 Fe1 69.10(8) . .
C22 C26 Fe1 71.69(8) . .
C25 C26 H26A 125.8 . .
C22 C26 H26A 125.8 . .
Fe1 C26 H26A 125.8 . .
N1 C17 C21 125.35(12) . .
N1 C17 C18 128.04(12) . .
C21 C17 C18 106.60(12) . .
N1 C17 Fe1 128.85(9) . .
C21 C17 Fe1 67.56(7) . .
C18 C17 Fe1 67.75(7) . .
N1 C17 Sc1 47.88(6) . .
C21 C17 Sc1 101.01(8) . .
C18 C17 Sc1 126.46(9) . .
Fe1 C17 Sc1 82.49(4) . .
C24 C25 C26 108.19(13) . .
C24 C25 Fe1 69.89(8) . .
C26 C25 Fe1 70.11(8) . .
C24 C25 H25A 125.9 . .
C26 C25 H25A 125.9 . .
Fe1 C25 H25A 125.9 . .
C24 C23 C22 108.86(13) . .
C24 C23 Fe1 69.25(8) . .
C22 C23 Fe1 71.50(8) . .
C24 C23 H23A 125.6 . .
C22 C23 H23A 125.6 . .
Fe1 C23 H23A 125.6 . .
C23 C24 C25 107.90(13) . .
C23 C24 Fe1 70.20(8) . .
C25 C24 Fe1 69.29(8) . .
C23 C24 H24A 126.1 . .
C25 C24 H24A 126.1 . .
Fe1 C24 H24A 126.1 . .
C19 C20 C21 107.63(12) . .
C19 C20 Fe1 69.65(8) . .
C21 C20 Fe1 70.42(8) . .
C19 C20 H20A 126.2 . .
C21 C20 H20A 126.2 . .
Fe1 C20 H20A 126.2 . .
C32 C29 C30 109.09(14) . .
C32 C29 C31 108.59(14) . .
C30 C29 C31 108.42(13) . .
C32 C29 Si1 109.77(11) . .
C30 C29 Si1 110.20(11) . .
C31 C29 Si1 110.72(11) . .
C38 C35 C37 108.48(13) . .
C38 C35 C36 108.96(13) . .
C37 C35 C36 108.17(13) . .
C38 C35 Si2 109.23(10) . .
C37 C35 Si2 111.18(11) . .
C36 C35 Si2 110.76(11) . .
Si1 C27 H27A 109.5 . .
Si1 C27 H27B 109.5 . .
H27A C27 H27B 109.5 . .
Si1 C27 H27C 109.5 . .
H27A C27 H27C 109.5 . .
H27B C27 H27C 109.5 . .
C35 C38 H38A 109.5 . .
C35 C38 H38B 109.5 . .
H38A C38 H38B 109.5 . .
C35 C38 H38C 109.5 . .
H38A C38 H38C 109.5 . .
H38B C38 H38C 109.5 . .
Si1 C28 H28A 109.5 . .
Si1 C28 H28B 109.5 . .
H28A C28 H28B 109.5 . .
Si1 C28 H28C 109.5 . .
H28A C28 H28C 109.5 . .
H28B C28 H28C 109.5 . .
Si2 C34 H34A 109.5 . .
Si2 C34 H34B 109.5 . .
H34A C34 H34B 109.5 . .
Si2 C34 H34C 109.5 . .
H34A C34 H34C 109.5 . .
H34B C34 H34C 109.5 . .
C29 C30 H30A 109.5 . .
C29 C30 H30B 109.5 . .
H30A C30 H30B 109.5 . .
C29 C30 H30C 109.5 . .
H30A C30 H30C 109.5 . .
H30B C30 H30C 109.5 . .
Si2 C33 H33A 109.5 . .
Si2 C33 H33B 109.5 . .
H33A C33 H33B 109.5 . .
Si2 C33 H33C 109.5 . .
H33A C33 H33C 109.5 . .
H33B C33 H33C 109.5 . .
C35 C36 H36A 109.5 . .
C35 C36 H36B 109.5 . .
H36A C36 H36B 109.5 . .
C35 C36 H36C 109.5 . .
H36A C36 H36C 109.5 . .
H36B C36 H36C 109.5 . .
C35 C37 H37A 109.5 . .
C35 C37 H37B 109.5 . .
H37A C37 H37B 109.5 . .
C35 C37 H37C 109.5 . .
H37A C37 H37C 109.5 . .
H37B C37 H37C 109.5 . .
C29 C31 H31A 109.5 . .
C29 C31 H31B 109.5 . .
H31A C31 H31B 109.5 . .
C29 C31 H31C 109.5 . .
H31A C31 H31C 109.5 . .
H31B C31 H31C 109.5 . .
C29 C32 H32A 109.5 . .
C29 C32 H32B 109.5 . .
H32A C32 H32B 109.5 . .
C29 C32 H32C 109.5 . .
H32A C32 H32C 109.5 . .
H32B C32 H32C 109.5 . .
C105 C100 C101 117.70(18) . .
C105 C100 C106 120.47(19) . .
C101 C100 C106 121.83(19) . .
C103 C102 C101 120.31(18) . .
C103 C102 H10D 119.8 . .
C101 C102 H10D 119.8 . .
C103 C104 C105 120.53(18) . .
C103 C104 H10E 119.7 . .
C105 C104 H10E 119.7 . .
C100 C105 C104 120.99(18) . .
C100 C105 H10F 119.5 . .
C104 C105 H10F 119.5 . .
C104 C103 C102 119.34(18) . .
C104 C103 H10G 120.3 . .
C102 C103 H10G 120.3 . .
C102 C101 C100 121.12(18) . .
C102 C101 H10I 119.4 . .
C100 C101 H10I 119.4 . .
C100 C106 H10J 109.5 . .
C100 C106 H10K 109.5 . .
H10J C106 H10K 109.5 . .
C100 C106 H10L 109.5 . .
H10J C106 H10L 109.5 . .
H10K C106 H10L 109.5 . .
C109 C111 C108 67.8(4) . .
C109 C111 C107 134.7(5) . .
C108 C111 C107 67.1(3) . .
C109 C111 C110 60.5(4) . .
C108 C111 C110 128.3(5) . .
C107 C111 C110 164.4(5) . .
C109 C111 C110 172.1(5) . 2_665
C108 C111 C110 119.6(4) . 2_665
C107 C111 C110 52.5(3) . 2_665
C110 C111 C110 112.1(3) . 2_665
C109 C111 C111 120.4(6) . 2_665
C108 C111 C111 171.5(6) . 2_665
C107 C111 C111 104.6(5) . 2_665
C110 C111 C111 59.9(3) . 2_665
C110 C111 C111 52.1(3) 2_665 2_665
C110 C107 C111 69.3(3) 2_665 .
C110 C107 C108 124.1(4) 2_665 .
C111 C107 C108 54.8(3) . .
C111 C108 C109 52.1(3) . .
C111 C108 C107 58.1(3) . .
C109 C108 C107 110.2(4) . .
C111 C109 C110 66.4(4) . .
C111 C109 C108 60.1(3) . .
C110 C109 C108 126.5(4) . .
C107 C110 C109 179.0(4) 2_665 .
C107 C110 C111 126.0(4) 2_665 .
C109 C110 C111 53.1(3) . .
C107 C110 C111 58.2(3) 2_665 2_665
C109 C110 C111 121.0(3) . 2_665
C111 C110 C111 67.9(3) . 2_665

loop_
_geom_bond_atom_site_label_1
_geom_bond_atom_site_label_2
_geom_bond_distance
_geom_bond_site_symmetry_2
Fe1 C20 2.0380(14) .
Fe1 C25 2.0404(14) .
Fe1 C19 2.0409(14) .
Fe1 C24 2.0484(14) .
Fe1 C26 2.0539(14) .
Fe1 C21 2.0590(14) .
Fe1 C23 2.0610(14) .
Fe1 C18 2.0638(14) .
Fe1 C22 2.1065(14) .
Fe1 C17 2.1211(13) .
Fe1 Sc1 3.2388(4) .
Sc1 N1 2.0786(12) .
Sc1 N2 2.0806(12) .
Sc1 N3 2.1438(12) .
Sc1 C1 2.2200(15) .
Sc1 N5 2.2793(12) .
Sc1 C17 2.7407(13) .
Sc1 C22 2.7729(14) .
Si1 N1 1.7195(12) .
Si1 C28 1.8718(15) .
Si1 C27 1.8800(16) .
Si1 C29 1.9138(15) .
Si2 N2 1.7169(12) .
Si2 C34 1.8711(16) .
Si2 C33 1.8808(17) .
Si2 C35 1.9093(15) .
N2 C22 1.3994(18) .
N5 C9 1.3237(19) .
N5 C16 1.3980(18) .
N1 C17 1.4040(17) .
N4 C1 1.3687(19) .
N4 C3 1.391(2) .
N4 C2 1.454(2) .
N6 C9 1.3495(18) .
N6 C11 1.3839(18) .
N6 C10 1.4592(19) .
N3 C1 1.353(2) .
N3 C8 1.3903(19) .
C3 C4 1.394(2) .
C3 C8 1.404(2) .
C11 C12 1.397(2) .
C11 C16 1.402(2) .
C16 C15 1.394(2) .
C9 H9A 0.9500 .
C12 C13 1.385(2) .
C12 H12A 0.9500 .
C10 H10A 0.9800 .
C10 H10B 0.9800 .
C10 H10C 0.9800 .
C15 C14 1.383(2) .
C15 H15A 0.9500 .
C8 C7 1.396(2) .
C13 C14 1.405(2) .
C13 H13A 0.9500 .
C2 H2A 0.9800 .
C2 H2B 0.9800 .
C2 H2C 0.9800 .
C7 C6 1.390(2) .
C7 H7A 0.9500 .
C14 H14A 0.9500 .
C6 C5 1.393(3) .
C6 H6A 0.9500 .
C5 C4 1.381(3) .
C5 H5A 0.9500 .
C4 H4A 0.9500 .
C21 C20 1.426(2) .
C21 C17 1.4391(19) .
C21 H21A 1.0000 .
C19 C18 1.424(2) .
C19 C20 1.426(2) .
C19 H19A 1.0000 .
C18 C17 1.4397(19) .
C18 H18A 1.0000 .
C22 C23 1.4398(19) .
C22 C26 1.442(2) .
C26 C25 1.427(2) .
C26 H26A 1.0000 .
C25 C24 1.426(2) .
C25 H25A 1.0000 .
C23 C24 1.424(2) .
C23 H23A 1.0000 .
C24 H24A 1.0000 .
C20 H20A 1.0000 .
C29 C32 1.535(2) .
C29 C30 1.536(2) .
C29 C31 1.538(2) .
C35 C38 1.534(2) .
C35 C37 1.535(2) .
C35 C36 1.537(2) .
C27 H27A 0.9800 .
C27 H27B 0.9800 .
C27 H27C 0.9800 .
C38 H38A 0.9800 .
C38 H38B 0.9800 .
C38 H38C 0.9800 .
C28 H28A 0.9800 .
C28 H28B 0.9800 .
C28 H28C 0.9800 .
C34 H34A 0.9800 .
C34 H34B 0.9800 .
C34 H34C 0.9800 .
C30 H30A 0.9800 .
C30 H30B 0.9800 .
C30 H30C 0.9800 .
C33 H33A 0.9800 .
C33 H33B 0.9800 .
C33 H33C 0.9800 .
C36 H36A 0.9800 .
C36 H36B 0.9800 .
C36 H36C 0.9800 .
C37 H37A 0.9800 .
C37 H37B 0.9800 .
C37 H37C 0.9800 .
C31 H31A 0.9800 .
C31 H31B 0.9800 .
C31 H31C 0.9800 .
C32 H32A 0.9800 .
C32 H32B 0.9800 .
C32 H32C 0.9800 .
C100 C105 1.385(3) .
C100 C101 1.390(3) .
C100 C106 1.511(3) .
C102 C103 1.374(3) .
C102 C101 1.387(3) .
C102 H10D 0.9500 .
C104 C103 1.372(3) .
C104 C105 1.389(3) .
C104 H10E 0.9500 .
C105 H10F 0.9500 .
C103 H10G 0.9500 .
C101 H10I 0.9500 .
C106 H10J 0.9800 .
C106 H10K 0.9800 .
C106 H10L 0.9800 .
C111 C109 1.214(7) .
C111 C108 1.333(5) .
C111 C107 1.384(6) .
C111 C110 1.390(5) .
C111 C110 1.524(6) 2_665
C111 C111 1.632(9) 2_665
C107 C110 1.293(5) 2_665
C107 C108 1.502(5) .
C108 C109 1.423(6) .
C109 C110 1.321(6) .
C110 C107 1.293(5) 2_665
C110 C111 1.524(6) 2_665
